data_7030748
loop_
_publ_author_name
'Tzeng, Biing-Chiau'
'Chao, An'
'Banik, Manas'

_publ_section_title
;
 Ligand-coupling assembly of Re(i)-thiolate complexes.
;
_journal_issue 30
_journal_name_full 'Dalton transactions (Cambridge, England : 2003)'
_journal_page_first 11510
_journal_page_last 11515
_journal_paper_doi 10.1039/c4dt00791c
_journal_volume 43
_journal_year 2014
_chemical_formula_moiety 'C20 H8 N2 O6 Re2 S6'
_chemical_formula_sum 'C20 H8 N2 O6 Re2 S6'
_chemical_formula_weight 937.04
_chemical_name_systematic
; 
 ? 
;
_space_group_IT_number 2
_symmetry_cell_setting triclinic
_symmetry_space_group_name_Hall '-P 1'
_symmetry_space_group_name_H-M 'P -1'
_atom_sites_solution_hydrogens geom
_atom_sites_solution_primary direct
_atom_sites_solution_secondary difmap
_audit_creation_method SHELXL-97
_cell_angle_alpha 73.722(6)
_cell_angle_beta 70.374(6)
_cell_angle_gamma 74.707(6)
_cell_formula_units_Z 1
_cell_length_a 7.431(3)
_cell_length_b 9.156(4)
_cell_length_c 9.918(4)
_cell_measurement_reflns_used 905
_cell_measurement_temperature 298(2)
_cell_measurement_theta_max 28.31
_cell_measurement_theta_min 2.88
_cell_volume 599.3(4)
_computing_cell_refinement 'BRUKER SMART'
_computing_data_collection 'BRUKER SMART'
_computing_data_reduction 'BRUKER SAINT'
_computing_molecular_graphics Ortep-3
_computing_publication_material 'Wingx publication routines (Farrugia, 1999)'
_computing_structure_refinement 'SHELXL-97 (Sheldrick, 1997)'
_computing_structure_solution 'SHELXS-97 (Sheldrick, 1990)'
_diffrn_ambient_temperature 298(2)
_diffrn_measured_fraction_theta_full 0.943
_diffrn_measured_fraction_theta_max 0.943
_diffrn_measurement_device_type 'Bruker Smart Apex'
_diffrn_measurement_method 'phi-omega scan'
_diffrn_radiation_monochromator graphite
_diffrn_radiation_source 'fine-focus sealed tube'
_diffrn_radiation_type MoK\a
_diffrn_radiation_wavelength 0.71073
_diffrn_reflns_av_R_equivalents 0.0385
_diffrn_reflns_av_sigmaI/netI 0.0329
_diffrn_reflns_limit_h_max 9
_diffrn_reflns_limit_h_min -9
_diffrn_reflns_limit_k_max 12
_diffrn_reflns_limit_k_min -12
_diffrn_reflns_limit_l_max 13
_diffrn_reflns_limit_l_min -13
_diffrn_reflns_number 6965
_diffrn_reflns_theta_full 28.31
_diffrn_reflns_theta_max 28.31
_diffrn_reflns_theta_min 2.88
_diffrn_standards_decay_% 0
_exptl_absorpt_coefficient_mu 10.656
_exptl_absorpt_correction_T_max 0.5533
_exptl_absorpt_correction_T_min 0.4037
_exptl_absorpt_correction_type empirical
_exptl_absorpt_process_details SADABS
_exptl_crystal_colour yellow
_exptl_crystal_density_diffrn 2.596
_exptl_crystal_density_method 'not measured'
_exptl_crystal_description plate
_exptl_crystal_F_000 436
_exptl_crystal_size_max 0.10
_exptl_crystal_size_mid 0.08
_exptl_crystal_size_min 0.06
_refine_diff_density_max 0.996
_refine_diff_density_min -1.388
_refine_diff_density_rms 0.167
_refine_ls_extinction_method none
_refine_ls_goodness_of_fit_ref 1.080
_refine_ls_hydrogen_treatment mixed
_refine_ls_matrix_type full
_refine_ls_number_parameters 179
_refine_ls_number_reflns 2804
_refine_ls_number_restraints 0
_refine_ls_restrained_S_all 1.080
_refine_ls_R_factor_all 0.0198
_refine_ls_R_factor_gt 0.0191
_refine_ls_shift/su_max 0.003
_refine_ls_shift/su_mean 0.000
_refine_ls_structure_factor_coef Fsqd
_refine_ls_weighting_details 'calc w=1/[\s^2^(Fo^2^)+(0.0231P)^2^+0.0295P] where P=(Fo^2^+2Fc^2^)/3'
_refine_ls_weighting_scheme calc
_refine_ls_wR_factor_gt 0.0461
_refine_ls_wR_factor_ref 0.0466
_reflns_number_gt 2723
_reflns_number_total 2804
_reflns_threshold_expression >2sigma(I)
_cod_data_source_file c4dt00791c2.cif
_cod_data_source_block ca18
_cod_depositor_comments
;
The following automatic conversions were performed:

'_symmetry_cell_setting' value 'Triclinic' changed to 'triclinic'
according to
/usr/data/users/saulius/crontab/automatic-downloads/rss-feeds/RSC/lib/dictionaries/cif_core.dic
dictionary named 'cif_core.dic' version 2.4.2 from
2011-04-26.

'_exptl_absorpt_correction_type' value 'Empirical'
changed to 'empirical' according to
/usr/data/users/saulius/crontab/automatic-downloads/rss-feeds/RSC/lib/dictionaries/cif_core.dic
dictionary named 'cif_core.dic' version 2.4.2 from 2011-04-26.

Automatic conversion script
Id: cif_fix_values 2281 2013-09-26 08:29:07Z andrius 

 Adding full bibliography for 7030747--7030749.cif.
;
_cod_original_cell_volume 599.3(5)
_cod_original_sg_symbol_H-M P-1
_cod_database_code 7030748

loop_
_symmetry_equiv_pos_as_xyz
'x, y, z'
'-x, -y, -z'

loop_
_atom_site_label
_atom_site_type_symbol
_atom_site_fract_x
_atom_site_fract_y
_atom_site_fract_z
_atom_site_U_iso_or_equiv
_atom_site_adp_type
_atom_site_occupancy
_atom_site_symmetry_multiplicity
_atom_site_calc_flag
Re1 Re 1.085473(15) 0.503341(11) 0.160071(10) 0.02582(5) Uani 1 1 d
S1 S 0.96470(13) -0.00371(9) 0.26664(9) 0.03820(18) Uani 1 1 d
S2 S 1.23502(13) 0.16659(9) 0.01861(8) 0.03825(18) Uani 1 1 d
S3 S 1.21163(12) 0.40291(9) -0.06846(8) 0.02845(15) Uani 1 1 d
O1 O 1.4465(4) 0.3524(4) 0.2688(3) 0.0575(7) Uani 1 1 d
O2 O 1.2731(5) 0.7901(3) 0.0102(3) 0.0559(7) Uani 1 1 d
O3 O 0.8963(4) 0.6619(3) 0.4212(3) 0.0459(6) Uani 1 1 d
N1 N 0.9727(4) 0.2821(3) 0.2495(3) 0.0269(5) Uani 1 1 d
C1 C 1.3124(5) 0.4082(4) 0.2279(3) 0.0362(7) Uani 1 1 d
C2 C 1.2004(6) 0.6839(4) 0.0647(4) 0.0365(7) Uani 1 1 d
C3 C 0.9661(5) 0.5976(3) 0.3270(3) 0.0320(6) Uani 1 1 d
C4 C 1.0484(4) 0.1663(3) 0.1813(3) 0.0299(6) Uani 1 1 d
C5 C 0.8151(5) 0.0812(4) 0.4116(3) 0.0320(6) Uani 1 1 d
C6 C 0.6906(5) 0.0131(4) 0.5404(4) 0.0412(8) Uani 1 1 d
C7 C 0.5807(5) 0.1025(5) 0.6401(4) 0.0457(8) Uani 1 1 d
C8 C 0.5947(6) 0.2589(5) 0.6120(4) 0.0445(8) Uani 1 1 d
C9 C 0.7188(5) 0.3263(4) 0.4838(3) 0.0357(7) Uani 1 1 d
C10 C 0.8337(4) 0.2352(3) 0.3831(3) 0.0282(6) Uani 1 1 d
H6 H 0.672(5) -0.085(4) 0.552(4) 0.028(9) Uiso 1 1 d
H7 H 0.503(6) 0.065(5) 0.730(5) 0.043(11) Uiso 1 1 d
H8 H 0.509(6) 0.319(4) 0.693(4) 0.045(10) Uiso 1 1 d
H9 H 0.711(6) 0.438(5) 0.462(4) 0.045(10) Uiso 1 1 d

loop_
_atom_site_aniso_label
_atom_site_aniso_U_11
_atom_site_aniso_U_22
_atom_site_aniso_U_33
_atom_site_aniso_U_23
_atom_site_aniso_U_13
_atom_site_aniso_U_12
Re1 0.03318(8) 0.02396(8) 0.01901(7) -0.00267(5) -0.00470(5) -0.00872(5)
S1 0.0529(5) 0.0254(4) 0.0335(4) -0.0034(3) -0.0071(4) -0.0124(3)
S2 0.0467(5) 0.0268(4) 0.0287(4) -0.0060(3) 0.0011(3) -0.0011(3)
S3 0.0326(4) 0.0275(3) 0.0207(3) -0.0040(3) -0.0018(3) -0.0068(3)
O1 0.0470(16) 0.0694(19) 0.0569(17) 0.0021(15) -0.0261(14) -0.0136(15)
O2 0.0660(19) 0.0389(14) 0.0574(18) -0.0020(13) -0.0035(15) -0.0276(13)
O3 0.0664(17) 0.0422(14) 0.0294(12) -0.0134(11) -0.0049(12) -0.0159(12)
N1 0.0326(13) 0.0245(12) 0.0220(11) -0.0031(9) -0.0057(10) -0.0075(10)
C1 0.0435(18) 0.0356(16) 0.0291(15) -0.0035(12) -0.0083(13) -0.0127(14)
C2 0.0443(19) 0.0347(17) 0.0303(15) -0.0077(13) -0.0067(14) -0.0109(14)
C3 0.0410(17) 0.0271(14) 0.0269(14) -0.0004(12) -0.0080(13) -0.0123(13)
C4 0.0361(16) 0.0264(13) 0.0246(13) -0.0019(11) -0.0069(12) -0.0072(12)
C5 0.0333(16) 0.0343(15) 0.0279(14) -0.0021(12) -0.0098(12) -0.0090(13)
C6 0.0448(19) 0.0405(19) 0.0368(17) 0.0045(14) -0.0103(15) -0.0209(15)
C7 0.0370(18) 0.058(2) 0.0338(17) 0.0010(16) -0.0008(15) -0.0188(17)
C8 0.0381(19) 0.057(2) 0.0342(17) -0.0150(17) 0.0021(14) -0.0126(17)
C9 0.0371(17) 0.0384(17) 0.0298(15) -0.0073(13) -0.0044(13) -0.0108(14)
C10 0.0287(14) 0.0307(14) 0.0229(13) -0.0002(11) -0.0067(11) -0.0085(11)

loop_
_atom_type_symbol
_atom_type_description
_atom_type_scat_dispersion_real
_atom_type_scat_dispersion_imag
_atom_type_scat_source
Re Re -1.0185 7.2310 'International Tables Vol C Tables 4.2.6.8 and 6.1.1.4'
C C 0.0033 0.0016 'International Tables Vol C Tables 4.2.6.8 and 6.1.1.4'
H H 0.0000 0.0000 'International Tables Vol C Tables 4.2.6.8 and 6.1.1.4'
N N 0.0061 0.0033 'International Tables Vol C Tables 4.2.6.8 and 6.1.1.4'
O O 0.0106 0.0060 'International Tables Vol C Tables 4.2.6.8 and 6.1.1.4'
S S 0.1246 0.1234 'International Tables Vol C Tables 4.2.6.8 and 6.1.1.4'

loop_
_geom_angle_atom_site_label_1
_geom_angle_atom_site_label_2
_geom_angle_atom_site_label_3
_geom_angle
_geom_angle_site_symmetry_3
C2 Re1 C3 86.79(14) .
C2 Re1 C1 88.42(15) .
C3 Re1 C1 90.76(14) .
C2 Re1 N1 173.61(11) .
C3 Re1 N1 99.54(11) .
C1 Re1 N1 90.60(12) .
C2 Re1 S3 91.55(10) .
C3 Re1 S3 173.45(9) .
C1 Re1 S3 95.52(10) .
N1 Re1 S3 82.26(7) .
C2 Re1 S3 96.94(12) 2_765
C3 Re1 S3 93.41(10) 2_765
C1 Re1 S3 173.38(10) 2_765
N1 Re1 S3 83.65(7) 2_765
S3 Re1 S3 80.49(3) 2_765
C4 S1 C5 89.39(14) .
C4 S2 S3 100.58(10) .
S2 S3 Re1 100.18(4) .
S2 S3 Re1 108.51(4) 2_765
Re1 S3 Re1 99.51(3) 2_765
C4 N1 C10 109.6(3) .
C4 N1 Re1 120.5(2) .
C10 N1 Re1 129.7(2) .
O1 C1 Re1 179.6(3) .
O2 C2 Re1 177.9(4) .
O3 C3 Re1 176.0(3) .
N1 C4 S1 116.7(2) .
N1 C4 S2 125.9(2) .
S1 C4 S2 117.27(17) .
C10 C5 C6 122.1(3) .
C10 C5 S1 110.1(2) .
C6 C5 S1 127.7(3) .
C7 C6 C5 118.4(3) .
C7 C6 H6 121(2) .
C5 C6 H6 120(2) .
C6 C7 C8 120.3(3) .
C6 C7 H7 124(3) .
C8 C7 H7 116(3) .
C9 C8 C7 121.2(3) .
C9 C8 H8 123(2) .
C7 C8 H8 116(2) .
C8 C9 C10 118.7(3) .
C8 C9 H9 119(2) .
C10 C9 H9 122(2) .
C5 C10 C9 119.2(3) .
C5 C10 N1 114.1(3) .
C9 C10 N1 126.7(3) .

loop_
_geom_bond_atom_site_label_1
_geom_bond_atom_site_label_2
_geom_bond_distance
_geom_bond_site_symmetry_2
Re1 C2 1.919(4) .
Re1 C3 1.919(3) .
Re1 C1 1.927(4) .
Re1 N1 2.232(3) .
Re1 S3 2.4795(12) .
Re1 S3 2.5194(12) 2_765
S1 C4 1.716(3) .
S1 C5 1.733(3) .
S2 C4 1.739(3) .
S2 S3 2.0767(14) .
S3 Re1 2.5194(12) 2_765
O1 C1 1.142(4) .
O2 C2 1.147(4) .
O3 C3 1.145(4) .
N1 C4 1.315(4) .
N1 C10 1.416(4) .
C5 C10 1.393(4) .
C5 C6 1.393(5) .
C6 C7 1.369(5) .
C6 H6 0.91(4) .
C7 C8 1.405(6) .
C7 H7 0.91(4) .
C8 C9 1.386(5) .
C8 H8 1.04(4) .
C9 C10 1.393(4) .
C9 H9 0.98(4) .
